data_4086528
loop_
_publ_author_name
'Laviska, David A.'
'Zhou, Tian'
'Kumar, Akshai'
'Emge, Thomas J.'
'Krogh-Jespersen, Karsten'
'Goldman, Alan S.'

_publ_section_title
;
 Single and Double C--H Activation of Biphenyl or Phenanthrene. An Example
 of C--H Addition to Ir(III) More Facile than Addition to Ir(I)
;
_journal_issue 11
_journal_name_full Organometallics
_journal_page_first 1613
_journal_paper_doi 10.1021/acs.organomet.6b00055
_journal_volume 35
_journal_year 2016
_chemical_formula_moiety 'C36 H50 F2 Ir P2, 0.167(C6 H8)'
_chemical_formula_sum 'C37 H51.33 F2 Ir P2'
_chemical_formula_weight 788.25
_chemical_name_systematic
; 
 ? 
;
_space_group_IT_number 148
_symmetry_cell_setting rhombohedral
_symmetry_space_group_name_Hall '-R 3'
_symmetry_space_group_name_H-M 'R -3 :H'
_atom_sites_solution_hydrogens geom
_atom_sites_solution_primary direct
_atom_sites_solution_secondary difmap
_audit_creation_method SHELXL-97
_cell_angle_alpha 90.00
_cell_angle_beta 90.00
_cell_angle_gamma 120.00
_cell_formula_units_Z 18
_cell_length_a 40.4356(18)
_cell_length_b 40.4356(18)
_cell_length_c 10.8664(5)
_cell_measurement_reflns_used 8552
_cell_measurement_temperature 100(2)
_cell_measurement_theta_max 32.00
_cell_measurement_theta_min 2.43
_cell_volume 15386.7(12)
_computing_cell_refinement 'Bruker SAINT'
_computing_data_collection 'Bruker APEX2'
_computing_data_reduction 'Bruker SAINT'
_computing_molecular_graphics 'Bruker SHELXTL'
_computing_publication_material 'Bruker SHELXTL'
_computing_structure_refinement 'SHELXL-97 (Sheldrick, 2008)'
_computing_structure_solution 'SHELXS-97 (Sheldrick, 2008)'
_diffrn_ambient_temperature 100(2)
_diffrn_measured_fraction_theta_full 0.996
_diffrn_measured_fraction_theta_max 0.996
_diffrn_measurement_device_type 'Bruker APEX-II CCD'
_diffrn_measurement_method '\f and \w scans'
_diffrn_radiation_monochromator graphite
_diffrn_radiation_source 'fine-focus sealed tube'
_diffrn_radiation_type MoK\a
_diffrn_radiation_wavelength 0.71073
_diffrn_reflns_av_R_equivalents 0.0503
_diffrn_reflns_av_sigmaI/netI 0.0393
_diffrn_reflns_limit_h_max 60
_diffrn_reflns_limit_h_min -60
_diffrn_reflns_limit_k_max 59
_diffrn_reflns_limit_k_min -59
_diffrn_reflns_limit_l_max 15
_diffrn_reflns_limit_l_min -16
_diffrn_reflns_number 62709
_diffrn_reflns_theta_full 32.04
_diffrn_reflns_theta_max 32.04
_diffrn_reflns_theta_min 1.96
_exptl_absorpt_coefficient_mu 4.034
_exptl_absorpt_correction_T_max 0.6653
_exptl_absorpt_correction_T_min 0.3678
_exptl_absorpt_correction_type multi-scan
_exptl_absorpt_process_details 'Bruker SAINT (SADABS)'
_exptl_crystal_colour red
_exptl_crystal_density_diffrn 1.531
_exptl_crystal_density_method 'not measured'
_exptl_crystal_description lathe
_exptl_crystal_F_000 7170
_exptl_crystal_size_max 0.31
_exptl_crystal_size_mid 0.16
_exptl_crystal_size_min 0.11
_refine_diff_density_max 2.775
_refine_diff_density_min -0.942
_refine_diff_density_rms 0.164
_refine_ls_extinction_method none
_refine_ls_goodness_of_fit_ref 1.006
_refine_ls_hydrogen_treatment constr
_refine_ls_matrix_type full
_refine_ls_number_parameters 403
_refine_ls_number_reflns 11873
_refine_ls_number_restraints 38
_refine_ls_restrained_S_all 1.013
_refine_ls_R_factor_all 0.0459
_refine_ls_R_factor_gt 0.0344
_refine_ls_shift/su_max 0.001
_refine_ls_shift/su_mean 0.000
_refine_ls_structure_factor_coef Fsqd
_refine_ls_weighting_details 'calc w=1/[\s^2^(Fo^2^)+(0.0430P)^2^+50.0000P] where P=(Fo^2^+2Fc^2^)/3'
_refine_ls_weighting_scheme calc
_refine_ls_wR_factor_gt 0.0779
_refine_ls_wR_factor_ref 0.0823
_reflns_number_gt 10001
_reflns_number_total 11873
_reflns_threshold_expression >2sigma(I)
_cod_data_source_file om6b00055_si.cif
_cod_data_source_block 22flbiph
_cod_depositor_comments
;
The following automatic conversions were performed:

'_symmetry_cell_setting' value 'Rhombohedral' changed to
'rhombohedral' according to the built-in table from CIF Core
dictionary named 'cif_core.dic' version 2.4.1 from 2010-06-29.

Automatic conversion script
Id: cif_fix_values 4624 2016-04-14 12:54:50Z antanas 
;
_cod_original_cell_volume 15386.6(12)
_cod_original_sg_symbol_H-M R-3
_cod_database_code 4086528

loop_
_symmetry_equiv_pos_as_xyz
'x, y, z'
'-y, x-y, z'
'-x+y, -x, z'
'x+2/3, y+1/3, z+1/3'
'-y+2/3, x-y+1/3, z+1/3'
'-x+y+2/3, -x+1/3, z+1/3'
'x+1/3, y+2/3, z+2/3'
'-y+1/3, x-y+2/3, z+2/3'
'-x+y+1/3, -x+2/3, z+2/3'
'-x, -y, -z'
'y, -x+y, -z'
'x-y, x, -z'
'-x+2/3, -y+1/3, -z+1/3'
'y+2/3, -x+y+1/3, -z+1/3'
'x-y+2/3, x+1/3, -z+1/3'
'-x+1/3, -y+2/3, -z+2/3'
'y+1/3, -x+y+2/3, -z+2/3'
'x-y+1/3, x+2/3, -z+2/3'

loop_
_atom_site_label
_atom_site_type_symbol
_atom_site_fract_x
_atom_site_fract_y
_atom_site_fract_z
_atom_site_U_iso_or_equiv
_atom_site_adp_type
_atom_site_occupancy
_atom_site_symmetry_multiplicity
_atom_site_calc_flag
_atom_site_refinement_flags
_atom_site_disorder_assembly
_atom_site_disorder_group
Ir1 Ir -0.211490(3) -0.016674(3) 0.360470(10) 0.01349(4) Uani 1 1 d . . .
P1 P -0.24493(2) -0.04435(2) 0.53871(7) 0.01530(13) Uani 1 1 d . . .
P2 P -0.16122(2) 0.02378(2) 0.22624(7) 0.01716(14) Uani 1 1 d . . .
F1 F -0.29639(7) -0.09873(7) -0.01848(19) 0.0360(5) Uani 1 1 d . . .
F2 F -0.28943(5) -0.14516(5) 0.10959(18) 0.0268(4) Uani 1 1 d . . .
C1 C -0.16489(8) -0.00298(8) 0.4785(3) 0.0157(5) Uani 1 1 d . . .
C2 C -0.17033(8) -0.02140(8) 0.5935(3) 0.0165(5) Uani 1 1 d . . .
C3 C -0.13941(9) -0.01374(9) 0.6695(3) 0.0206(6) Uani 1 1 d . . .
H3 H -0.1437 -0.0261 0.7470 0.025 Uiso 1 1 calc R . .
C4 C -0.10230(9) 0.01207(9) 0.6319(3) 0.0231(6) Uani 1 1 d . . .
H4 H -0.0813 0.0166 0.6824 0.028 Uiso 1 1 calc R . .
C5 C -0.09612(9) 0.03113(9) 0.5206(3) 0.0222(6) Uani 1 1 d . . .
H5 H -0.0708 0.0486 0.4945 0.027 Uiso 1 1 calc R . .
C6 C -0.12717(8) 0.02454(8) 0.4470(3) 0.0177(5) Uani 1 1 d . . .
C7 C -0.21053(8) -0.05115(9) 0.6295(3) 0.0180(5) Uani 1 1 d . . .
H7A H -0.2145 -0.0488 0.7183 0.022 Uiso 1 1 calc R . .
H7B H -0.2144 -0.0770 0.6146 0.022 Uiso 1 1 calc R . .
C8 C -0.12137(9) 0.04900(9) 0.3348(3) 0.0215(6) Uani 1 1 d . . .
H8A H -0.0971 0.0551 0.2939 0.026 Uiso 1 1 calc R . .
H8B H -0.1197 0.0733 0.3602 0.026 Uiso 1 1 calc R . .
C9 C -0.29078(8) -0.09104(9) 0.5525(3) 0.0187(5) Uani 1 1 d . . .
C10 C -0.32170(9) -0.09234(10) 0.4675(3) 0.0260(7) Uani 1 1 d . . .
H10A H -0.3112 -0.0840 0.3848 0.039 Uiso 1 1 calc R . .
H10B H -0.3304 -0.0754 0.4997 0.039 Uiso 1 1 calc R . .
H10C H -0.3433 -0.1185 0.4638 0.039 Uiso 1 1 calc R . .
C11 C -0.30494(10) -0.09929(10) 0.6871(3) 0.0262(7) Uani 1 1 d . . .
H11A H -0.3107 -0.0797 0.7153 0.039 Uiso 1 1 calc R . .
H11B H -0.2850 -0.0990 0.7394 0.039 Uiso 1 1 calc R . .
H11C H -0.3281 -0.1244 0.6920 0.039 Uiso 1 1 calc R . .
C12 C -0.28392(9) -0.12369(9) 0.5117(3) 0.0247(6) Uani 1 1 d . . .
H12A H -0.3078 -0.1481 0.5181 0.037 Uiso 1 1 calc R . .
H12B H -0.2646 -0.1241 0.5648 0.037 Uiso 1 1 calc R . .
H12C H -0.2750 -0.1195 0.4262 0.037 Uiso 1 1 calc R . .
C13 C -0.24858(9) -0.00450(9) 0.6165(3) 0.0209(6) Uani 1 1 d . . .
C14 C -0.28788(10) -0.00818(10) 0.5963(4) 0.0297(7) Uani 1 1 d . . .
H14A H -0.2875 0.0148 0.6271 0.045 Uiso 1 1 calc R . .
H14B H -0.3074 -0.0306 0.6406 0.045 Uiso 1 1 calc R . .
H14C H -0.2939 -0.0111 0.5082 0.045 Uiso 1 1 calc R . .
C15 C -0.23923(11) -0.00066(11) 0.7540(3) 0.0299(7) Uani 1 1 d . . .
H15A H -0.2134 0.0035 0.7658 0.045 Uiso 1 1 calc R . .
H15B H -0.2576 -0.0241 0.7966 0.045 Uiso 1 1 calc R . .
H15C H -0.2407 0.0211 0.7876 0.045 Uiso 1 1 calc R . .
C16 C -0.21943(10) 0.03213(9) 0.5504(3) 0.0252(6) Uani 1 1 d . . .
H16A H -0.2229 0.0534 0.5765 0.038 Uiso 1 1 calc R . .
H16B H -0.2232 0.0286 0.4613 0.038 Uiso 1 1 calc R . .
H16C H -0.1935 0.0378 0.5712 0.038 Uiso 1 1 calc R . .
C17 C -0.14149(9) 0.00351(9) 0.1091(3) 0.0237(6) Uani 1 1 d . . .
C18 C -0.17345(10) -0.02592(10) 0.0264(3) 0.0283(7) Uani 1 1 d . . .
H18A H -0.1867 -0.0141 -0.0134 0.042 Uiso 1 1 calc R . .
H18B H -0.1916 -0.0476 0.0765 0.042 Uiso 1 1 calc R . .
H18C H -0.1624 -0.0349 -0.0365 0.042 Uiso 1 1 calc R . .
C19 C -0.11002(10) 0.03386(10) 0.0272(3) 0.0309(8) Uani 1 1 d . . .
H19A H -0.0898 0.0533 0.0790 0.046 Uiso 1 1 calc R . .
H19B H -0.1208 0.0459 -0.0247 0.046 Uiso 1 1 calc R . .
H19C H -0.0993 0.0218 -0.0251 0.046 Uiso 1 1 calc R . .
C20 C -0.12388(10) -0.01661(10) 0.1812(4) 0.0298(7) Uani 1 1 d . . .
H20A H -0.1165 -0.0305 0.1238 0.045 Uiso 1 1 calc R . .
H20B H -0.1427 -0.0346 0.2398 0.045 Uiso 1 1 calc R . .
H20C H -0.1013 0.0024 0.2259 0.045 Uiso 1 1 calc R . .
C21 C -0.16590(9) 0.06386(8) 0.1554(3) 0.0209(6) Uani 1 1 d . . .
C22 C -0.19169(10) 0.04891(10) 0.0406(3) 0.0251(6) Uani 1 1 d . . .
H22A H -0.1982 0.0680 0.0130 0.038 Uiso 1 1 calc R . .
H22B H -0.2151 0.0252 0.0612 0.038 Uiso 1 1 calc R . .
H22C H -0.1781 0.0440 -0.0253 0.038 Uiso 1 1 calc R . .
C23 C -0.12792(10) 0.09939(9) 0.1218(3) 0.0271(7) Uani 1 1 d . . .
H23A H -0.1326 0.1200 0.0971 0.041 Uiso 1 1 calc R . .
H23B H -0.1160 0.0933 0.0534 0.041 Uiso 1 1 calc R . .
H23C H -0.1109 0.1075 0.1932 0.041 Uiso 1 1 calc R . .
C24 C -0.18581(10) 0.07574(9) 0.2520(3) 0.0257(7) Uani 1 1 d . . .
H24A H -0.1882 0.0971 0.2203 0.039 Uiso 1 1 calc R . .
H24B H -0.1706 0.0835 0.3278 0.039 Uiso 1 1 calc R . .
H24C H -0.2113 0.0541 0.2694 0.039 Uiso 1 1 calc R . .
C25 C -0.25677(8) -0.03093(8) 0.2388(3) 0.0176(5) Uani 1 1 d . . .
C26 C -0.27613(9) -0.01103(9) 0.2138(3) 0.0236(6) Uani 1 1 d . . .
H26 H -0.2719 0.0095 0.2662 0.028 Uiso 1 1 calc R . .
C27 C -0.30123(9) -0.02012(10) 0.1158(3) 0.0282(7) Uani 1 1 d . . .
H27 H -0.3140 -0.0061 0.1024 0.034 Uiso 1 1 calc R . .
C28 C -0.30758(9) -0.04981(11) 0.0375(3) 0.0285(7) Uani 1 1 d . . .
H28 H -0.3234 -0.0554 -0.0330 0.034 Uiso 1 1 calc R . .
C29 C -0.29054(9) -0.07090(10) 0.0640(3) 0.0237(6) Uani 1 1 d . . .
C30 C -0.26692(8) -0.06396(8) 0.1658(3) 0.0176(5) Uani 1 1 d . . .
C31 C -0.24899(8) -0.08594(8) 0.2091(3) 0.0162(5) Uani 1 1 d . . .
C32 C -0.25866(8) -0.12325(9) 0.1824(3) 0.0195(6) Uani 1 1 d . . .
C33 C -0.24012(9) -0.14118(9) 0.2301(3) 0.0214(6) Uani 1 1 d . . .
H33 H -0.2480 -0.1669 0.2089 0.026 Uiso 1 1 calc R . .
C34 C -0.20976(9) -0.12097(8) 0.3097(3) 0.0193(6) Uani 1 1 d . . .
H34 H -0.1956 -0.1322 0.3399 0.023 Uiso 1 1 calc R . .
C35 C -0.20017(8) -0.08430(8) 0.3450(3) 0.0168(5) Uani 1 1 d . . .
H35 H -0.1800 -0.0710 0.4022 0.020 Uiso 1 1 calc R . .
C36 C -0.21953(8) -0.06661(8) 0.2984(3) 0.0150(5) Uani 1 1 d . . .
C37 C 0.0000 0.0000 0.5657(7) 0.211(10) Uani 1 3 d SDU . .
H37A H 0.0206 -0.0057 0.5841 0.253 Uiso 0.33 1 calc PR . .
H37B H 0.0113 0.0275 0.5841 0.253 Uiso 0.33 1 calc PR . .
C38 C -0.0237(8) -0.0162(14) 0.6642(17) 0.192(11) Uani 0.33 1 d PDU . .
H38A H -0.0432 -0.0425 0.6400 0.230 Uiso 0.33 1 calc PR . .
H38B H -0.0373 -0.0019 0.6780 0.230 Uiso 0.33 1 calc PR . .
C39 C -0.0066(14) -0.0190(9) 0.7923(16) 0.175(12) Uani 0.33 1 d PDU . .
H39A H -0.0262 -0.0269 0.8562 0.263 Uiso 0.33 1 calc PR . .
H39B H 0.0152 0.0060 0.8135 0.263 Uiso 0.33 1 calc PR . .
H39C H 0.0018 -0.0378 0.7865 0.263 Uiso 0.33 1 calc PR . .

loop_
_atom_site_aniso_label
_atom_site_aniso_U_11
_atom_site_aniso_U_22
_atom_site_aniso_U_33
_atom_site_aniso_U_23
_atom_site_aniso_U_13
_atom_site_aniso_U_12
Ir1 0.01440(5) 0.01243(5) 0.01310(6) 0.00049(3) -0.00051(3) 0.00629(4)
P1 0.0151(3) 0.0160(3) 0.0140(3) 0.0016(3) 0.0006(2) 0.0072(3)
P2 0.0179(3) 0.0139(3) 0.0149(3) 0.0008(3) 0.0006(3) 0.0044(3)
F1 0.0415(12) 0.0478(13) 0.0210(10) -0.0099(9) -0.0131(9) 0.0241(11)
F2 0.0217(9) 0.0228(9) 0.0261(10) -0.0071(8) -0.0064(8) 0.0037(8)
C1 0.0169(12) 0.0143(12) 0.0173(13) -0.0025(10) -0.0028(10) 0.0088(10)
C2 0.0170(13) 0.0155(12) 0.0174(14) -0.0007(10) 0.0007(10) 0.0084(10)
C3 0.0214(14) 0.0213(14) 0.0197(15) -0.0002(11) -0.0038(11) 0.0110(12)
C4 0.0192(14) 0.0249(15) 0.0258(16) -0.0035(12) -0.0065(12) 0.0113(12)
C5 0.0165(13) 0.0221(14) 0.0266(16) -0.0033(12) -0.0016(11) 0.0087(12)
C6 0.0172(13) 0.0162(13) 0.0178(14) -0.0031(10) -0.0011(10) 0.0069(11)
C7 0.0198(13) 0.0199(13) 0.0156(14) 0.0023(10) -0.0002(10) 0.0109(11)
C8 0.0189(14) 0.0197(14) 0.0194(15) 0.0011(11) 0.0000(11) 0.0048(11)
C9 0.0150(12) 0.0198(13) 0.0188(14) 0.0036(11) 0.0013(10) 0.0068(11)
C10 0.0168(14) 0.0280(16) 0.0278(17) 0.0049(13) -0.0009(12) 0.0072(12)
C11 0.0239(15) 0.0265(16) 0.0215(16) 0.0037(12) 0.0058(12) 0.0075(13)
C12 0.0217(15) 0.0209(14) 0.0290(17) 0.0023(12) 0.0023(12) 0.0087(12)
C13 0.0241(15) 0.0201(14) 0.0205(15) -0.0001(11) 0.0004(11) 0.0126(12)
C14 0.0271(17) 0.0301(17) 0.038(2) -0.0017(15) 0.0019(14) 0.0189(15)
C15 0.043(2) 0.0309(18) 0.0198(16) -0.0033(13) -0.0014(14) 0.0209(16)
C16 0.0275(16) 0.0214(15) 0.0274(17) 0.0007(12) 0.0018(13) 0.0128(13)
C17 0.0230(15) 0.0223(15) 0.0215(16) -0.0012(12) 0.0054(12) 0.0080(12)
C18 0.0328(18) 0.0246(16) 0.0190(16) -0.0028(12) 0.0078(13) 0.0081(14)
C19 0.0301(17) 0.0259(16) 0.0286(18) 0.0039(13) 0.0132(14) 0.0078(14)
C20 0.0269(17) 0.0289(17) 0.0349(19) 0.0032(14) 0.0104(14) 0.0148(14)
C21 0.0262(15) 0.0153(13) 0.0167(14) 0.0014(10) -0.0008(11) 0.0072(12)
C22 0.0263(16) 0.0243(15) 0.0210(16) 0.0033(12) -0.0018(12) 0.0098(13)
C23 0.0304(17) 0.0177(14) 0.0218(16) 0.0043(12) -0.0017(13) 0.0034(13)
C24 0.0337(17) 0.0182(14) 0.0248(16) 0.0000(12) -0.0013(13) 0.0126(13)
C25 0.0181(13) 0.0191(13) 0.0143(13) 0.0049(10) 0.0002(10) 0.0083(11)
C26 0.0207(14) 0.0248(15) 0.0273(17) 0.0063(12) 0.0012(12) 0.0128(12)
C27 0.0221(15) 0.0335(18) 0.0327(19) 0.0153(14) 0.0048(13) 0.0167(14)
C28 0.0185(14) 0.041(2) 0.0254(17) 0.0087(14) -0.0040(12) 0.0142(14)
C29 0.0196(14) 0.0314(17) 0.0158(14) 0.0010(12) -0.0020(11) 0.0095(13)
C30 0.0129(12) 0.0208(13) 0.0147(13) 0.0020(10) 0.0006(10) 0.0051(11)
C31 0.0145(12) 0.0185(13) 0.0131(13) 0.0004(10) 0.0016(9) 0.0063(10)
C32 0.0149(12) 0.0180(13) 0.0180(14) -0.0037(10) -0.0013(10) 0.0025(11)
C33 0.0230(14) 0.0172(13) 0.0213(15) -0.0041(11) 0.0030(11) 0.0079(12)
C34 0.0218(14) 0.0172(13) 0.0212(15) 0.0008(11) 0.0023(11) 0.0114(11)
C35 0.0165(12) 0.0159(12) 0.0178(14) 0.0005(10) 0.0002(10) 0.0080(10)
C36 0.0138(12) 0.0135(12) 0.0157(13) -0.0003(10) 0.0006(10) 0.0052(10)
C37 0.207(10) 0.207(10) 0.217(16) 0.000 0.000 0.104(5)
C38 0.192(16) 0.183(15) 0.218(17) -0.004(12) 0.016(11) 0.107(12)
C39 0.176(19) 0.155(19) 0.208(16) -0.041(13) 0.029(15) 0.093(15)

loop_
_atom_type_symbol
_atom_type_description
_atom_type_scat_dispersion_real
_atom_type_scat_dispersion_imag
_atom_type_scat_source
C C 0.0033 0.0016 'International Tables Vol C Tables 4.2.6.8 and 6.1.1.4'
H H 0.0000 0.0000 'International Tables Vol C Tables 4.2.6.8 and 6.1.1.4'
F F 0.0171 0.0103 'International Tables Vol C Tables 4.2.6.8 and 6.1.1.4'
P P 0.1023 0.0942 'International Tables Vol C Tables 4.2.6.8 and 6.1.1.4'
Ir Ir -1.4442 7.9887 'International Tables Vol C Tables 4.2.6.8 and 6.1.1.4'

loop_
_geom_angle_atom_site_label_1
_geom_angle_atom_site_label_2
_geom_angle_atom_site_label_3
_geom_angle
_geom_angle_site_symmetry_1
_geom_angle_site_symmetry_3
C36 Ir1 C25 80.23(12) . .
C36 Ir1 C1 98.23(11) . .
C25 Ir1 C1 177.93(11) . .
C36 Ir1 P1 91.92(8) . .
C25 Ir1 P1 100.19(8) . .
C1 Ir1 P1 81.20(8) . .
C36 Ir1 P2 98.05(8) . .
C25 Ir1 P2 97.57(8) . .
C1 Ir1 P2 81.24(8) . .
P1 Ir1 P2 160.87(3) . .
C7 P1 C9 104.36(14) . .
C7 P1 C13 105.98(14) . .
C9 P1 C13 111.28(14) . .
C7 P1 Ir1 102.71(10) . .
C9 P1 Ir1 126.84(10) . .
C13 P1 Ir1 103.81(10) . .
C8 P2 C21 102.81(14) . .
C8 P2 C17 103.24(15) . .
C21 P2 C17 110.02(15) . .
C8 P2 Ir1 101.51(10) . .
C21 P2 Ir1 115.13(10) . .
C17 P2 Ir1 121.13(10) . .
C6 C1 C2 116.9(3) . .
C6 C1 Ir1 122.1(2) . .
C2 C1 Ir1 121.0(2) . .
C3 C2 C1 121.3(3) . .
C3 C2 C7 120.7(3) . .
C1 C2 C7 118.0(3) . .
C4 C3 C2 120.1(3) . .
C4 C3 H3 120.0 . .
C2 C3 H3 120.0 . .
C5 C4 C3 119.9(3) . .
C5 C4 H4 120.0 . .
C3 C4 H4 120.0 . .
C4 C5 C6 119.9(3) . .
C4 C5 H5 120.1 . .
C6 C5 H5 120.1 . .
C5 C6 C1 121.8(3) . .
C5 C6 C8 120.4(3) . .
C1 C6 C8 117.7(3) . .
C2 C7 P1 109.6(2) . .
C2 C7 H7A 109.7 . .
P1 C7 H7A 109.7 . .
C2 C7 H7B 109.7 . .
P1 C7 H7B 109.7 . .
H7A C7 H7B 108.2 . .
C6 C8 P2 110.3(2) . .
C6 C8 H8A 109.6 . .
P2 C8 H8A 109.6 . .
C6 C8 H8B 109.6 . .
P2 C8 H8B 109.6 . .
H8A C8 H8B 108.1 . .
C10 C9 C12 106.8(3) . .
C10 C9 C11 110.8(3) . .
C12 C9 C11 107.0(3) . .
C10 C9 P1 111.4(2) . .
C12 C9 P1 109.1(2) . .
C11 C9 P1 111.4(2) . .
C9 C10 H10A 109.5 . .
C9 C10 H10B 109.5 . .
H10A C10 H10B 109.5 . .
C9 C10 H10C 109.5 . .
H10A C10 H10C 109.5 . .
H10B C10 H10C 109.5 . .
C9 C11 H11A 109.5 . .
C9 C11 H11B 109.5 . .
H11A C11 H11B 109.5 . .
C9 C11 H11C 109.5 . .
H11A C11 H11C 109.5 . .
H11B C11 H11C 109.5 . .
C9 C12 H12A 109.5 . .
C9 C12 H12B 109.5 . .
H12A C12 H12B 109.5 . .
C9 C12 H12C 109.5 . .
H12A C12 H12C 109.5 . .
H12B C12 H12C 109.5 . .
C15 C13 C16 109.1(3) . .
C15 C13 C14 109.9(3) . .
C16 C13 C14 106.5(3) . .
C15 C13 P1 113.8(2) . .
C16 C13 P1 105.3(2) . .
C14 C13 P1 111.8(2) . .
C13 C14 H14A 109.5 . .
C13 C14 H14B 109.5 . .
H14A C14 H14B 109.5 . .
C13 C14 H14C 109.5 . .
H14A C14 H14C 109.5 . .
H14B C14 H14C 109.5 . .
C13 C15 H15A 109.5 . .
C13 C15 H15B 109.5 . .
H15A C15 H15B 109.5 . .
C13 C15 H15C 109.5 . .
H15A C15 H15C 109.5 . .
H15B C15 H15C 109.5 . .
C13 C16 H16A 109.5 . .
C13 C16 H16B 109.5 . .
H16A C16 H16B 109.5 . .
C13 C16 H16C 109.5 . .
H16A C16 H16C 109.5 . .
H16B C16 H16C 109.5 . .
C18 C17 C19 108.7(3) . .
C18 C17 C20 108.7(3) . .
C19 C17 C20 107.5(3) . .
C18 C17 P2 110.8(2) . .
C19 C17 P2 113.8(2) . .
C20 C17 P2 107.1(2) . .
C17 C18 H18A 109.5 . .
C17 C18 H18B 109.5 . .
H18A C18 H18B 109.5 . .
C17 C18 H18C 109.5 . .
H18A C18 H18C 109.5 . .
H18B C18 H18C 109.5 . .
C17 C19 H19A 109.5 . .
C17 C19 H19B 109.5 . .
H19A C19 H19B 109.5 . .
C17 C19 H19C 109.5 . .
H19A C19 H19C 109.5 . .
H19B C19 H19C 109.5 . .
C17 C20 H20A 109.5 . .
C17 C20 H20B 109.5 . .
H20A C20 H20B 109.5 . .
C17 C20 H20C 109.5 . .
H20A C20 H20C 109.5 . .
H20B C20 H20C 109.5 . .
C23 C21 C24 107.8(3) . .
C23 C21 C22 109.8(3) . .
C24 C21 C22 108.5(3) . .
C23 C21 P2 114.7(2) . .
C24 C21 P2 106.4(2) . .
C22 C21 P2 109.4(2) . .
C21 C22 H22A 109.5 . .
C21 C22 H22B 109.5 . .
H22A C22 H22B 109.5 . .
C21 C22 H22C 109.5 . .
H22A C22 H22C 109.5 . .
H22B C22 H22C 109.5 . .
C21 C23 H23A 109.5 . .
C21 C23 H23B 109.5 . .
H23A C23 H23B 109.5 . .
C21 C23 H23C 109.5 . .
H23A C23 H23C 109.5 . .
H23B C23 H23C 109.5 . .
C21 C24 H24A 109.5 . .
C21 C24 H24B 109.5 . .
H24A C24 H24B 109.5 . .
C21 C24 H24C 109.5 . .
H24A C24 H24C 109.5 . .
H24B C24 H24C 109.5 . .
C26 C25 C30 116.6(3) . .
C26 C25 Ir1 128.9(2) . .
C30 C25 Ir1 114.3(2) . .
C27 C26 C25 122.7(3) . .
C27 C26 H26 118.6 . .
C25 C26 H26 118.6 . .
C28 C27 C26 119.6(3) . .
C28 C27 H27 120.2 . .
C26 C27 H27 120.2 . .
C29 C28 C27 118.5(3) . .
C29 C28 H28 120.7 . .
C27 C28 H28 120.7 . .
F1 C29 C28 116.2(3) . .
F1 C29 C30 120.4(3) . .
C28 C29 C30 123.3(3) . .
C29 C30 C25 118.5(3) . .
C29 C30 C31 128.7(3) . .
C25 C30 C31 112.8(2) . .
C32 C31 C36 116.2(3) . .
C32 C31 C30 129.2(3) . .
C36 C31 C30 114.4(3) . .
F2 C32 C33 115.9(3) . .
F2 C32 C31 119.9(3) . .
C33 C32 C31 124.2(3) . .
C32 C33 C34 118.6(3) . .
C32 C33 H33 120.7 . .
C34 C33 H33 120.7 . .
C33 C34 C35 119.7(3) . .
C33 C34 H34 120.2 . .
C35 C34 H34 120.2 . .
C34 C35 C36 121.3(3) . .
C34 C35 H35 119.3 . .
C36 C35 H35 119.3 . .
C35 C36 C31 119.7(3) . .
C35 C36 Ir1 123.2(2) . .
C31 C36 Ir1 116.9(2) . .
C38 C37 C37 141.5(13) . 11_556
C38 C37 H37A 101.6 . .
C37 C37 H37A 101.6 11_556 .
C38 C37 H37B 101.6 . .
C37 C37 H37B 101.6 11_556 .
H37A C37 H37B 104.6 . .
C37 C38 C39 120(2) . .
C37 C38 H38A 107.4 . .
C39 C38 H38A 107.4 . .
C37 C38 H38B 107.4 . .
C39 C38 H38B 107.4 . .
H38A C38 H38B 106.9 . .
C38 C39 H39A 109.5 . .
C38 C39 H39B 109.5 . .
H39A C39 H39B 109.5 . .
C38 C39 H39C 109.5 . .
H39A C39 H39C 109.5 . .
H39B C39 H39C 109.5 . .

loop_
_geom_bond_atom_site_label_1
_geom_bond_atom_site_label_2
_geom_bond_distance
_geom_bond_site_symmetry_2
Ir1 C36 1.995(3) .
Ir1 C25 2.092(3) .
Ir1 C1 2.111(3) .
Ir1 P1 2.3062(8) .
Ir1 P2 2.3685(8) .
P1 C7 1.835(3) .
P1 C9 1.877(3) .
P1 C13 1.890(3) .
P2 C8 1.840(3) .
P2 C21 1.887(3) .
P2 C17 1.893(3) .
F1 C29 1.364(4) .
F2 C32 1.363(3) .
C1 C6 1.409(4) .
C1 C2 1.415(4) .
C2 C3 1.398(4) .
C2 C7 1.512(4) .
C3 C4 1.394(4) .
C3 H3 0.9500 .
C4 C5 1.388(5) .
C4 H4 0.9500 .
C5 C6 1.397(4) .
C5 H5 0.9500 .
C6 C8 1.513(4) .
C7 H7A 0.9900 .
C7 H7B 0.9900 .
C8 H8A 0.9900 .
C8 H8B 0.9900 .
C9 C10 1.534(4) .
C9 C12 1.543(4) .
C9 C11 1.545(4) .
C10 H10A 0.9800 .
C10 H10B 0.9800 .
C10 H10C 0.9800 .
C11 H11A 0.9800 .
C11 H11B 0.9800 .
C11 H11C 0.9800 .
C12 H12A 0.9800 .
C12 H12B 0.9800 .
C12 H12C 0.9800 .
C13 C15 1.530(5) .
C13 C16 1.534(4) .
C13 C14 1.536(5) .
C14 H14A 0.9800 .
C14 H14B 0.9800 .
C14 H14C 0.9800 .
C15 H15A 0.9800 .
C15 H15B 0.9800 .
C15 H15C 0.9800 .
C16 H16A 0.9800 .
C16 H16B 0.9800 .
C16 H16C 0.9800 .
C17 C18 1.535(5) .
C17 C19 1.535(4) .
C17 C20 1.537(5) .
C18 H18A 0.9800 .
C18 H18B 0.9800 .
C18 H18C 0.9800 .
C19 H19A 0.9800 .
C19 H19B 0.9800 .
C19 H19C 0.9800 .
C20 H20A 0.9800 .
C20 H20B 0.9800 .
C20 H20C 0.9800 .
C21 C23 1.533(4) .
C21 C24 1.539(5) .
C21 C22 1.542(4) .
C22 H22A 0.9800 .
C22 H22B 0.9800 .
C22 H22C 0.9800 .
C23 H23A 0.9800 .
C23 H23B 0.9800 .
C23 H23C 0.9800 .
C24 H24A 0.9800 .
C24 H24B 0.9800 .
C24 H24C 0.9800 .
C25 C26 1.402(4) .
C25 C30 1.426(4) .
C26 C27 1.388(5) .
C26 H26 0.9500 .
C27 C28 1.387(5) .
C27 H27 0.9500 .
C28 C29 1.368(5) .
C28 H28 0.9500 .
C29 C30 1.395(4) .
C30 C31 1.477(4) .
C31 C32 1.387(4) .
C31 C36 1.428(4) .
C32 C33 1.379(5) .
C33 C34 1.385(4) .
C33 H33 0.9500 .
C34 C35 1.386(4) .
C34 H34 0.9500 .
C35 C36 1.393(4) .
C35 H35 0.9500 .
C37 C38 1.366(15) .
C37 C37 1.428(16) 11_556
C37 H37A 0.9900 .
C37 H37B 0.9900 .
C38 C39 1.584(19) .
C38 H38A 0.9900 .
C38 H38B 0.9900 .
C39 H39A 0.9800 .
C39 H39B 0.9800 .
C39 H39C 0.9800 .

loop_
_geom_torsion_atom_site_label_1
_geom_torsion_atom_site_label_2
_geom_torsion_atom_site_label_3
_geom_torsion_atom_site_label_4
_geom_torsion
_geom_torsion_site_symmetry_1
_geom_torsion_site_symmetry_2
_geom_torsion_site_symmetry_3
_geom_torsion_site_symmetry_4
C36 Ir1 P1 C7 76.66(13) . . . .
C25 Ir1 P1 C7 157.07(13) . . . .
C1 Ir1 P1 C7 -21.37(13) . . . .
P2 Ir1 P1 C7 -44.96(14) . . . .
C36 Ir1 P1 C9 -42.46(15) . . . .
C25 Ir1 P1 C9 37.95(15) . . . .
C1 Ir1 P1 C9 -140.50(14) . . . .
P2 Ir1 P1 C9 -164.08(13) . . . .
C36 Ir1 P1 C13 -173.09(13) . . . .
C25 Ir1 P1 C13 -92.68(13) . . . .
C1 Ir1 P1 C13 88.87(13) . . . .
P2 Ir1 P1 C13 65.29(13) . . . .
C36 Ir1 P2 C8 -114.61(14) . . . .
C25 Ir1 P2 C8 164.26(14) . . . .
C1 Ir1 P2 C8 -17.45(13) . . . .
P1 Ir1 P2 C8 6.13(15) . . . .
C36 Ir1 P2 C21 135.18(14) . . . .
C25 Ir1 P2 C21 54.05(14) . . . .
C1 Ir1 P2 C21 -127.66(13) . . . .
P1 Ir1 P2 C21 -104.08(13) . . . .
C36 Ir1 P2 C17 -1.28(15) . . . .
C25 Ir1 P2 C17 -82.41(15) . . . .
C1 Ir1 P2 C17 95.87(15) . . . .
P1 Ir1 P2 C17 119.46(14) . . . .
C36 Ir1 C1 C6 104.2(2) . . . .
C25 Ir1 C1 C6 62(3) . . . .
P1 Ir1 C1 C6 -165.2(2) . . . .
P2 Ir1 C1 C6 7.2(2) . . . .
C36 Ir1 C1 C2 -75.6(2) . . . .
C25 Ir1 C1 C2 -117(3) . . . .
P1 Ir1 C1 C2 15.1(2) . . . .
P2 Ir1 C1 C2 -172.5(2) . . . .
C6 C1 C2 C3 -2.7(4) . . . .
Ir1 C1 C2 C3 177.0(2) . . . .
C6 C1 C2 C7 -179.8(3) . . . .
Ir1 C1 C2 C7 -0.1(4) . . . .
C1 C2 C3 C4 -0.9(5) . . . .
C7 C2 C3 C4 176.1(3) . . . .
C2 C3 C4 C5 2.1(5) . . . .
C3 C4 C5 C6 0.4(5) . . . .
C4 C5 C6 C1 -4.3(5) . . . .
C4 C5 C6 C8 171.3(3) . . . .
C2 C1 C6 C5 5.3(4) . . . .
Ir1 C1 C6 C5 -174.4(2) . . . .
C2 C1 C6 C8 -170.4(3) . . . .
Ir1 C1 C6 C8 9.9(4) . . . .
C3 C2 C7 P1 162.9(2) . . . .
C1 C2 C7 P1 -20.0(3) . . . .
C9 P1 C7 C2 161.5(2) . . . .
C13 P1 C7 C2 -80.9(2) . . . .
Ir1 P1 C7 C2 27.7(2) . . . .
C5 C6 C8 P2 158.3(2) . . . .
C1 C6 C8 P2 -26.0(3) . . . .
C21 P2 C8 C6 146.7(2) . . . .
C17 P2 C8 C6 -98.8(2) . . . .
Ir1 P2 C8 C6 27.3(2) . . . .
C7 P1 C9 C10 -172.4(2) . . . .
C13 P1 C9 C10 73.7(3) . . . .
Ir1 P1 C9 C10 -54.0(3) . . . .
C7 P1 C9 C12 -54.7(2) . . . .
C13 P1 C9 C12 -168.6(2) . . . .
Ir1 P1 C9 C12 63.7(2) . . . .
C7 P1 C9 C11 63.3(2) . . . .
C13 P1 C9 C11 -50.6(3) . . . .
Ir1 P1 C9 C11 -178.33(17) . . . .
C7 P1 C13 C15 -26.4(3) . . . .
C9 P1 C13 C15 86.5(3) . . . .
Ir1 P1 C13 C15 -134.2(2) . . . .
C7 P1 C13 C16 93.1(2) . . . .
C9 P1 C13 C16 -154.1(2) . . . .
Ir1 P1 C13 C16 -14.7(2) . . . .
C7 P1 C13 C14 -151.6(2) . . . .
C9 P1 C13 C14 -38.8(3) . . . .
Ir1 P1 C13 C14 100.6(2) . . . .
C8 P2 C17 C18 167.5(2) . . . .
C21 P2 C17 C18 -83.3(3) . . . .
Ir1 P2 C17 C18 55.1(3) . . . .
C8 P2 C17 C19 -69.6(3) . . . .
C21 P2 C17 C19 39.6(3) . . . .
Ir1 P2 C17 C19 178.0(2) . . . .
C8 P2 C17 C20 49.0(2) . . . .
C21 P2 C17 C20 158.2(2) . . . .
Ir1 P2 C17 C20 -63.4(2) . . . .
C8 P2 C21 C23 42.9(3) . . . .
C17 P2 C21 C23 -66.6(3) . . . .
Ir1 P2 C21 C23 152.3(2) . . . .
C8 P2 C21 C24 -76.2(2) . . . .
C17 P2 C21 C24 174.4(2) . . . .
Ir1 P2 C21 C24 33.2(2) . . . .
C8 P2 C21 C22 166.8(2) . . . .
C17 P2 C21 C22 57.3(3) . . . .
Ir1 P2 C21 C22 -83.8(2) . . . .
C36 Ir1 C25 C26 178.0(3) . . . .
C1 Ir1 C25 C26 -140(3) . . . .
P1 Ir1 C25 C26 87.7(3) . . . .
P2 Ir1 C25 C26 -85.1(3) . . . .
C36 Ir1 C25 C30 -7.2(2) . . . .
C1 Ir1 C25 C30 35(3) . . . .
P1 Ir1 C25 C30 -97.4(2) . . . .
P2 Ir1 C25 C30 89.7(2) . . . .
C30 C25 C26 C27 -6.3(5) . . . .
Ir1 C25 C26 C27 168.5(2) . . . .
C25 C26 C27 C28 -0.6(5) . . . .
C26 C27 C28 C29 4.0(5) . . . .
C27 C28 C29 F1 -177.4(3) . . . .
C27 C28 C29 C30 -0.3(5) . . . .
F1 C29 C30 C25 170.3(3) . . . .
C28 C29 C30 C25 -6.7(5) . . . .
F1 C29 C30 C31 -7.5(5) . . . .
C28 C29 C30 C31 175.6(3) . . . .
C26 C25 C30 C29 9.6(4) . . . .
Ir1 C25 C30 C29 -165.9(2) . . . .
C26 C25 C30 C31 -172.3(3) . . . .
Ir1 C25 C30 C31 12.2(3) . . . .
C29 C30 C31 C32 -19.4(5) . . . .
C25 C30 C31 C32 162.8(3) . . . .
C29 C30 C31 C36 166.1(3) . . . .
C25 C30 C31 C36 -11.8(4) . . . .
C36 C31 C32 F2 172.2(3) . . . .
C30 C31 C32 F2 -2.3(5) . . . .
C36 C31 C32 C33 -4.4(4) . . . .
C30 C31 C32 C33 -178.9(3) . . . .
F2 C32 C33 C34 -176.9(3) . . . .
C31 C32 C33 C34 -0.2(5) . . . .
C32 C33 C34 C35 3.7(5) . . . .
C33 C34 C35 C36 -2.5(5) . . . .
C34 C35 C36 C31 -2.2(4) . . . .
C34 C35 C36 Ir1 172.3(2) . . . .
C32 C31 C36 C35 5.5(4) . . . .
C30 C31 C36 C35 -179.2(3) . . . .
C32 C31 C36 Ir1 -169.4(2) . . . .
C30 C31 C36 Ir1 5.9(3) . . . .
C25 Ir1 C36 C35 -174.1(3) . . . .
C1 Ir1 C36 C35 7.3(3) . . . .
P1 Ir1 C36 C35 -74.1(2) . . . .
P2 Ir1 C36 C35 89.5(2) . . . .
C25 Ir1 C36 C31 0.6(2) . . . .
C1 Ir1 C36 C31 -178.0(2) . . . .
P1 Ir1 C36 C31 100.6(2) . . . .
P2 Ir1 C36 C31 -95.8(2) . . . .
C37 C37 C38 C39 155.4(16) 11_556 . . .
